data_7228637
loop_
_publ_author_name
'Molinier, Michel'
'Massa, Werner'

_publ_section_title
;
 The crystal structures of the tetrafluoromanganates(III) AMnF4 (A = K,
 Rb, Cs)
;
_journal_name_full 'Zeitschrift fur Naturforschung'
_journal_page_first 783
_journal_page_last 788
_journal_volume 47b
_journal_year 1992
_chemical_formula_sum 'F4 K Mn'
_chemical_formula_weight 170.03
_space_group_IT_number 14
_symmetry_cell_setting monoclinic
_symmetry_Int_Tables_number 14
_symmetry_space_group_name_Hall '-P 2yab'
_symmetry_space_group_name_H-M 'P 1 21/a 1'
_cell_angle_alpha 90.
_cell_angle_beta 90.54(3)
_cell_angle_gamma 90.
_cell_formula_units_Z 4
_cell_length_a 7.699(2)
_cell_length_b 7.644(2)
_cell_length_c 5.769(1)
_cell_volume 339.50(14)
_diffrn_ambient_temperature 293
_diffrn_radiation_probe x-ray
_diffrn_radiation_type MoK\a
_diffrn_radiation_wavelength 0.71069
_exptl_absorpt_coefficient_mu 4.90
_exptl_crystal_density_diffrn 3.33
_exptl_crystal_F_000 320
_refine_ls_number_parameters 59
_refine_ls_number_reflns 481
_refine_ls_R_factor_gt 0.0291
_refine_ls_wR_factor_gt 0.0254
_cod_data_source_file Z-Naturforschung-1992-47b-783-788-2.cif
_cod_data_source_block KMnF4
_cod_original_sg_symbol_H-M 'P 21/a'
_cod_database_code 7228637

loop_
_symmetry_equiv_pos_site_id
_symmetry_equiv_pos_as_xyz
1 x,y,z
2 1/2-x,1/2+y,-z
3 -x,-y,-z
4 1/2+x,1/2-y,z

loop_
_atom_site_label
_atom_site_type_symbol
_atom_site_thermal_displace_type
_atom_site_fract_x
_atom_site_fract_y
_atom_site_fract_z
_atom_site_occupancy
_atom_site_U_iso_or_equiv
_atom_site_calc_flag
_atom_site_refinement_flags
_atom_site_disorder_assembly
_atom_site_disorder_group
Mn1 Mn Uiso 0.00000 0.00000 0.00000 1.000 0.0137(6) . . . .
Mn2 Mn Uiso 0.50000 0.00000 0.00000 1.000 0.0137(6) . . . .
F1 F Uiso 0.2324(8) -0.0196(5) 0.0969(7) 1.000 0.0260(10) . . . .
F2 F Uiso -0.0668(7) -0.0583(7) 0.2885(12) 1.000 0.021(2) . . . .
F3 F Uiso 0.5058(11) 0.2303(7) 0.1178(6) 1.000 0.0210(10) . . . .
F4 F Uiso 0.5517(7) -0.0766(7) 0.2880(11) 1.000 0.021(2) . . . .
K K Uiso 0.2465(4) 0.3028(2) 0.4869(2) 1.000 0.0234(3) . . . .

loop_
_geom_angle_atom_site_label_1
_geom_angle_atom_site_label_2
_geom_angle_atom_site_label_3
_geom_angle
_geom_angle_site_symmetry_1
_geom_angle_site_symmetry_2
_geom_angle_site_symmetry_3
_geom_angle_publ_flag
F1 Mn1 F2 89.1(2) . . . yes
F1 Mn1 F3 92.0(2) . . 2_545 yes
F1 Mn1 F1 180.00 . . 3_555 yes
F1 Mn1 F2 90.9(2) . . 3_555 yes
F1 Mn1 F3 88.0(2) . . 4_455 yes
F2 Mn1 F3 92.8(2) . . 2_545 yes
F1 Mn1 F2 90.9(2) 3_555 . . yes
F2 Mn1 F2 180.00 . . 3_555 yes
F2 Mn1 F3 87.2(2) . . 4_455 yes
F1 Mn1 F3 88.0(2) 3_555 . 2_545 yes
F2 Mn1 F3 87.2(2) 3_555 . 2_545 yes
F3 Mn1 F3 180.00 2_545 . 4_455 yes
F1 Mn1 F2 89.1(2) 3_555 . 3_555 yes
F1 Mn1 F3 92.0(2) 3_555 . 4_455 yes
F2 Mn1 F3 92.8(2) 3_555 . 4_455 yes
F1 Mn2 F3 89.5(3) . . . yes
F1 Mn2 F4 86.6(2) . . . yes
F1 Mn2 F1 180.00 . . 3_655 yes
F1 Mn2 F3 90.5(3) . . 3_655 yes
F1 Mn2 F4 93.4(2) . . 3_655 yes
F3 Mn2 F4 88.1(2) . . . yes
F1 Mn2 F3 90.5(3) 3_655 . . yes
F3 Mn2 F3 180.00 . . 3_655 yes
F3 Mn2 F4 91.9(2) . . 3_655 yes
F1 Mn2 F4 93.4(2) 3_655 . . yes
F3 Mn2 F4 91.9(2) 3_655 . . yes
F4 Mn2 F4 180.00 . . 3_655 yes
F1 Mn2 F3 89.5(3) 3_655 . 3_655 yes
F1 Mn2 F4 86.6(2) 3_655 . 3_655 yes
F3 Mn2 F4 88.1(2) 3_655 . 3_655 yes
Mn1 F1 Mn2 146.4(2) . . . yes
Mn1 F3 Mn2 140.59(19) 2_555 . . yes

loop_
_geom_bond_atom_site_label_1
_geom_bond_atom_site_label_2
_geom_bond_distance
_geom_bond_site_symmetry_1
_geom_bond_site_symmetry_2
_geom_bond_publ_flag
Mn1 F1 1.876(6) . . yes
Mn1 F2 1.803(7) . . yes
Mn1 F3 2.171(5) . 2_545 yes
Mn1 F1 1.876(6) . 3_555 yes
Mn1 F2 1.803(7) . 3_555 yes
Mn1 F3 2.171(5) . 4_455 yes
Mn2 F1 2.145(6) . . yes
Mn2 F3 1.887(5) . . yes
Mn2 F4 1.803(6) . . yes
Mn2 F1 2.145(6) . 3_655 yes
Mn2 F3 1.887(5) . 3_655 yes
Mn2 F4 1.803(6) . 3_655 yes

loop_
_geom_torsion_atom_site_label_1
_geom_torsion_atom_site_label_2
_geom_torsion_atom_site_label_3
_geom_torsion_atom_site_label_4
_geom_torsion
_geom_torsion_site_symmetry_1
_geom_torsion_site_symmetry_2
_geom_torsion_site_symmetry_3
_geom_torsion_site_symmetry_4
_geom_torsion_publ_flag
F2 Mn1 F1 Mn2 -180.0(4) . . . . no
F3 Mn1 F1 Mn2 87.2(4) 2_545 . . . no
F2 Mn1 F1 Mn2 0.0(4) 3_555 . . . no
F3 Mn1 F1 Mn2 -92.8(4) 4_455 . . . no
F3 Mn2 F1 Mn1 96.2(4) . . . . no
F4 Mn2 F1 Mn1 -175.7(4) . . . . no
F3 Mn2 F1 Mn1 -83.8(4) 3_655 . . . no
F4 Mn2 F1 Mn1 4.3(4) 3_655 . . . no
F1 Mn2 F3 Mn1 -102.6(7) . . . 2_555 no
F4 Mn2 F3 Mn1 170.8(7) . . . 2_555 no
